data_4500385
loop_
_publ_author_name
'Li, Guo-Bi'
'Liu, Jun-Min'
'Cai, Yue-Peng'
'Su, Cheng-Yong'

_publ_section_title
;
 Structural Diversity of a Series of Mn(II), Cd(II), and Co(II) Complexes
 with Pyridine Donor Diimide Ligands
;
_journal_issue 7
_journal_name_full 'Crystal Growth &amp; Design'
_journal_page_first 2763
_journal_paper_doi 10.1021/cg1014913
_journal_volume 11
_journal_year 2011
_chemical_formula_sum 'C23 H14 Co0.5 N5 O7.5 S'
_chemical_formula_weight 541.92
_chemical_name_systematic
; 
 ? 
;
_space_group_IT_number 70
_symmetry_cell_setting orthorhombic
_symmetry_space_group_name_Hall '-F 2uv 2vw'
_symmetry_space_group_name_H-M 'F d d d :2'
_atom_sites_solution_hydrogens geom
_atom_sites_solution_primary direct
_atom_sites_solution_secondary difmap
_audit_creation_method SHELXL-97
_cell_angle_alpha 90.00
_cell_angle_beta 90.00
_cell_angle_gamma 90.00
_cell_formula_units_Z 16
_cell_length_a 18.3308(11)
_cell_length_b 22.5675(10)
_cell_length_c 31.7435(13)
_cell_measurement_reflns_used 2043
_cell_measurement_temperature 150(2)
_cell_measurement_theta_max 62.6464
_cell_measurement_theta_min 2.7818
_cell_volume 13131.7(11)
_computing_cell_refinement 'Bruker FRAMBO'
_computing_data_collection 'Bruker FRAMBO'
_computing_data_reduction 'Bruker SHELXTL'
_computing_molecular_graphics 'Bruker SHELXTL'
_computing_publication_material 'Bruker SHELXTL'
_computing_structure_refinement 'SHELXL-97 (Sheldrick, 1997)'
_computing_structure_solution 'SHELXS-97 (Sheldrick, 1990)'
_diffrn_ambient_temperature 150(2)
_diffrn_detector_area_resol_mean 16.0855
_diffrn_measured_fraction_theta_full 0.993
_diffrn_measured_fraction_theta_max 0.993
_diffrn_measurement_device_type 'Oxfor Germini Sl Ultra'
_diffrn_measurement_method '\w and \p scan'
_diffrn_radiation_monochromator graphite
_diffrn_radiation_source 'fine-focus sealed tube'
_diffrn_radiation_type CuK\a
_diffrn_radiation_wavelength 1.54178
_diffrn_reflns_av_R_equivalents 0.0262
_diffrn_reflns_av_sigmaI/netI 0.0330
_diffrn_reflns_limit_h_max 20
_diffrn_reflns_limit_h_min -20
_diffrn_reflns_limit_k_max 25
_diffrn_reflns_limit_k_min -22
_diffrn_reflns_limit_l_max 35
_diffrn_reflns_limit_l_min -19
_diffrn_reflns_number 5681
_diffrn_reflns_theta_full 60.00
_diffrn_reflns_theta_max 60.00
_diffrn_reflns_theta_min 3.40
_diffrn_standards_decay_% none
_exptl_absorpt_coefficient_mu 3.155
_exptl_absorpt_correction_T_max 1.00000
_exptl_absorpt_correction_T_min 0.66326
_exptl_absorpt_correction_type multi-scan
_exptl_absorpt_process_details 'SADABS (Bruker 1997)'
_exptl_crystal_colour red
_exptl_crystal_density_diffrn 1.096
_exptl_crystal_density_method 'not measured'
_exptl_crystal_description block
_exptl_crystal_F_000 4424
_exptl_crystal_size_max 0.30
_exptl_crystal_size_mid 0.25
_exptl_crystal_size_min 0.21
_refine_diff_density_max 0.744
_refine_diff_density_min -0.400
_refine_diff_density_rms 0.141
_refine_ls_extinction_coef 0.00061(7)
_refine_ls_extinction_expression Fc^*^=kFc[1+0.001xFc^2^\l^3^/sin(2\q)]^-1/4^
_refine_ls_extinction_method SHELXL
_refine_ls_goodness_of_fit_ref 1.022
_refine_ls_hydrogen_treatment geom
_refine_ls_matrix_type full
_refine_ls_number_parameters 169
_refine_ls_number_reflns 2431
_refine_ls_number_restraints 0
_refine_ls_restrained_S_all 1.022
_refine_ls_R_factor_all 0.0907
_refine_ls_R_factor_gt 0.0829
_refine_ls_shift/su_max 0.000
_refine_ls_shift/su_mean 0.000
_refine_ls_structure_factor_coef Fsqd
_refine_ls_weighting_details 'calc w=1/[\s^2^(Fo^2^)+(0.1668P)^2^+0.0000P] where P=(Fo^2^+2Fc^2^)/3'
_refine_ls_weighting_scheme calc
_refine_ls_wR_factor_gt 0.2143
_refine_ls_wR_factor_ref 0.2188
_reflns_number_gt 1873
_reflns_number_total 2431
_reflns_threshold_expression >2sigma(I)
_cod_data_source_file cg1014913_si_001.cif
_cod_data_source_block 7
_cod_original_sg_symbol_H-M Fddd
_cod_original_formula_sum 'C23 H14 Co0.50 N5 O7.50 S'
_cod_database_code 4500385

loop_
_symmetry_equiv_pos_as_xyz
'x, y, z'
'-x+1/4, -y+1/4, z'
'x, -y+1/4, -z+1/4'
'-x+1/4, y, -z+1/4'
'x, y+1/2, z+1/2'
'-x+1/4, -y+3/4, z+1/2'
'x, -y+3/4, -z+3/4'
'-x+1/4, y+1/2, -z+3/4'
'x+1/2, y, z+1/2'
'-x+3/4, -y+1/4, z+1/2'
'x+1/2, -y+1/4, -z+3/4'
'-x+3/4, y, -z+3/4'
'x+1/2, y+1/2, z'
'-x+3/4, -y+3/4, z'
'x+1/2, -y+3/4, -z+1/4'
'-x+3/4, y+1/2, -z+1/4'
'-x, -y, -z'
'x-1/4, y-1/4, -z'
'-x, y-1/4, z-1/4'
'x-1/4, -y, z-1/4'
'-x, -y+1/2, -z+1/2'
'x-1/4, y+1/4, -z+1/2'
'-x, y+1/4, z+1/4'
'x-1/4, -y+1/2, z+1/4'
'-x+1/2, -y, -z+1/2'
'x+1/4, y-1/4, -z+1/2'
'-x+1/2, y-1/4, z+1/4'
'x+1/4, -y, z+1/4'
'-x+1/2, -y+1/2, -z'
'x+1/4, y+1/4, -z'
'-x+1/2, y+1/4, z-1/4'
'x+1/4, -y+1/2, z-1/4'

loop_
_atom_site_label
_atom_site_type_symbol
_atom_site_fract_x
_atom_site_fract_y
_atom_site_fract_z
_atom_site_U_iso_or_equiv
_atom_site_adp_type
_atom_site_occupancy
_atom_site_symmetry_multiplicity
_atom_site_calc_flag
_atom_site_refinement_flags
Co1 Co 0.6250 -0.3750 0.1250 0.0462(5) Uani 1 4 d S
N1 N 0.62271(16) -0.44306(13) 0.07653(10) 0.0538(7) Uani 1 1 d .
O2 O 0.77045(19) -0.59091(14) -0.03575(11) 0.0822(10) Uani 1 1 d .
O1 O 0.56438(17) -0.68017(14) 0.01254(12) 0.0858(10) Uani 1 1 d .
N2 N 0.6574(2) -0.62337(15) -0.01409(12) 0.0659(10) Uani 1 1 d .
N3 N 0.5113(3) -0.3750 0.1250 0.0538(7) Uani 1 2 d S
C2 C 0.5671(2) -0.52668(18) 0.04403(14) 0.0642(11) Uani 1 1 d .
H2A H 0.5307 -0.5554 0.0447 0.077 Uiso 1 1 calc R
C1 C 0.5714(2) -0.48539(17) 0.07550(13) 0.0596(10) Uani 1 1 d .
H1A H 0.5373 -0.4868 0.0971 0.072 Uiso 1 1 calc R
C9 C 0.7494(2) -0.69186(19) -0.01169(14) 0.0652(11) Uani 1 1 d .
C3 C 0.6164(2) -0.52589(17) 0.01130(13) 0.0579(10) Uani 1 1 d .
C10 C 0.7316(3) -0.6297(2) -0.02262(15) 0.0689(12) Uani 1 1 d .
C6 C 0.6149(2) -0.5704(2) -0.02394(15) 0.0700(12) Uani 1 1 d .
H6A H 0.5647 -0.5817 -0.0295 0.084 Uiso 1 1 calc R
H6B H 0.6342 -0.5522 -0.0493 0.084 Uiso 1 1 calc R
C8 C 0.6864(2) -0.71969(18) 0.00243(14) 0.0648(12) Uani 1 1 d .
C5 C 0.6699(2) -0.44257(19) 0.04503(13) 0.0649(11) Uani 1 1 d .
H5A H 0.7058 -0.4135 0.0449 0.078 Uiso 1 1 calc R
C4 C 0.6688(2) -0.4825(2) 0.01245(14) 0.0711(12) Uani 1 1 d .
H4A H 0.7036 -0.4802 -0.0088 0.085 Uiso 1 1 calc R
C11 C 0.8157(2) -0.72182(19) -0.01468(15) 0.0702(12) Uani 1 1 d .
H11A H 0.8582 -0.7037 -0.0242 0.084 Uiso 1 1 calc R
C7 C 0.6274(2) -0.67482(19) 0.00144(15) 0.0688(12) Uani 1 1 d .
C12 C 0.4506(4) -0.3750 0.1250 0.127(4) Uani 1 2 d S
O1W O 0.566(3) -0.719(3) 0.1252(8) 0.85(4) Uani 0.50 1 d P
S1 S 0.36668(18) -0.4031(5) 0.13306(18) 0.289(8) Uani 0.50 1 d P
O3W O 0.8750 -0.6250 -0.1250 1.35(16) Uiso 1 4 d S
O2W O 0.494(2) -0.6226(16) 0.1385(13) 0.70(3) Uiso 1 1 d .

loop_
_atom_site_aniso_label
_atom_site_aniso_U_11
_atom_site_aniso_U_22
_atom_site_aniso_U_33
_atom_site_aniso_U_23
_atom_site_aniso_U_13
_atom_site_aniso_U_12
Co1 0.0514(7) 0.0346(6) 0.0525(7) 0.000 0.000 0.000
N1 0.0567(15) 0.0435(13) 0.0613(16) -0.0031(11) 0.0067(14) -0.0050(14)
O2 0.079(2) 0.0640(18) 0.103(2) -0.0141(17) 0.0056(18) -0.0066(16)
O1 0.064(2) 0.073(2) 0.121(3) -0.0217(19) 0.0023(18) -0.0014(15)
N2 0.070(2) 0.056(2) 0.071(2) -0.0253(16) -0.0056(18) -0.0010(17)
N3 0.0567(15) 0.0435(13) 0.0613(16) -0.0031(11) 0.0067(14) -0.0050(14)
C2 0.065(2) 0.050(2) 0.078(3) -0.011(2) 0.002(2) -0.0123(18)
C1 0.064(2) 0.047(2) 0.067(2) -0.0088(18) 0.0089(19) -0.0085(18)
C9 0.064(2) 0.060(2) 0.071(3) -0.027(2) 0.000(2) -0.006(2)
C3 0.060(2) 0.047(2) 0.067(2) -0.0115(18) -0.0061(18) 0.0018(17)
C10 0.073(3) 0.060(2) 0.073(3) -0.025(2) -0.002(2) -0.004(2)
C6 0.075(3) 0.070(3) 0.065(3) -0.018(2) -0.010(2) 0.003(2)
C8 0.062(2) 0.058(2) 0.075(3) -0.029(2) -0.002(2) -0.0042(19)
C5 0.069(3) 0.060(2) 0.066(3) -0.013(2) 0.015(2) -0.016(2)
C4 0.074(3) 0.067(3) 0.072(3) -0.017(2) 0.020(2) -0.012(2)
C11 0.064(3) 0.059(2) 0.088(3) -0.023(2) 0.006(2) -0.010(2)
C7 0.064(3) 0.062(3) 0.080(3) -0.028(2) -0.003(2) -0.005(2)
C12 0.057(4) 0.246(12) 0.079(5) -0.097(7) 0.000 0.000
O1W 1.26(13) 1.24(12) 0.044(7) 0.04(4) 0.03(5) -0.653
S1 0.092(2) 0.67(2) 0.109(5) -0.195(9) 0.049(3) -0.171(6)

loop_
_atom_type_symbol
_atom_type_description
_atom_type_scat_dispersion_real
_atom_type_scat_dispersion_imag
_atom_type_scat_source
C C 0.0181 0.0091 'International Tables Vol C Tables 4.2.6.8 and 6.1.1.4'
H H 0.0000 0.0000 'International Tables Vol C Tables 4.2.6.8 and 6.1.1.4'
N N 0.0311 0.0180 'International Tables Vol C Tables 4.2.6.8 and 6.1.1.4'
O O 0.0492 0.0322 'International Tables Vol C Tables 4.2.6.8 and 6.1.1.4'
S S 0.3331 0.5567 'International Tables Vol C Tables 4.2.6.8 and 6.1.1.4'
Co Co -2.3653 3.6143 'International Tables Vol C Tables 4.2.6.8 and 6.1.1.4'

loop_
_geom_angle_atom_site_label_1
_geom_angle_atom_site_label_2
_geom_angle_atom_site_label_3
_geom_angle
_geom_angle_site_symmetry_1
_geom_angle_site_symmetry_3
N3 Co1 N3 180.0 2_645 .
N3 Co1 N1 88.89(8) 2_645 4_655
N3 Co1 N1 91.11(8) . 4_655
N3 Co1 N1 91.11(8) 2_645 .
N3 Co1 N1 88.89(8) . .
N1 Co1 N1 90.12(17) 4_655 .
N3 Co1 N1 91.11(8) 2_645 3_545
N3 Co1 N1 88.89(8) . 3_545
N1 Co1 N1 89.93(17) 4_655 3_545
N1 Co1 N1 177.79(15) . 3_545
N3 Co1 N1 88.89(8) 2_645 2_645
N3 Co1 N1 91.11(8) . 2_645
N1 Co1 N1 177.79(15) 4_655 2_645
N1 Co1 N1 89.93(17) . 2_645
N1 Co1 N1 90.12(17) 3_545 2_645
C5 N1 C1 116.5(3) . .
C5 N1 Co1 121.1(2) . .
C1 N1 Co1 122.3(3) . .
C7 N2 C10 111.9(4) . .
C7 N2 C6 123.6(4) . .
C10 N2 C6 124.2(4) . .
C12 N3 Co1 180.0 . .
C1 C2 C3 120.2(4) . .
C1 C2 H2A 119.9 . .
C3 C2 H2A 119.9 . .
N1 C1 C2 123.0(4) . .
N1 C1 H1A 118.5 . .
C2 C1 H1A 118.5 . .
C8 C9 C11 121.9(4) . .
C8 C9 C10 108.7(4) . .
C11 C9 C10 129.5(4) . .
C4 C3 C2 116.7(4) . .
C4 C3 C6 120.6(4) . .
C2 C3 C6 122.7(4) . .
O2 C10 N2 124.8(4) . .
O2 C10 C9 129.7(4) . .
N2 C10 C9 105.4(4) . .
N2 C6 C3 112.2(3) . .
N2 C6 H6A 109.2 . .
C3 C6 H6A 109.2 . .
N2 C6 H6B 109.2 . .
C3 C6 H6B 109.2 . .
H6A C6 H6B 107.9 . .
C11 C8 C9 123.2(4) 29_635 .
C11 C8 C7 129.9(4) 29_635 .
C9 C8 C7 106.9(4) . .
N1 C5 C4 123.7(4) . .
N1 C5 H5A 118.1 . .
C4 C5 H5A 118.1 . .
C3 C4 C5 119.9(4) . .
C3 C4 H4A 120.0 . .
C5 C4 H4A 120.0 . .
C8 C11 C9 114.9(4) 29_635 .
C8 C11 H11A 122.5 29_635 .
C9 C11 H11A 122.5 . .
O1 C7 N2 124.6(4) . .
O1 C7 C8 128.3(4) . .
N2 C7 C8 107.0(4) . .
N3 C12 S1 156.0(4) . .
N3 C12 S1 156.0(4) . 3_545
S1 C12 S1 48.0(7) . 3_545
S1 S1 C12 66.0(4) 3_545 .

loop_
_geom_bond_atom_site_label_1
_geom_bond_atom_site_label_2
_geom_bond_distance
_geom_bond_site_symmetry_2
Co1 N3 2.084(5) 2_645
Co1 N3 2.084(5) .
Co1 N1 2.174(3) 4_655
Co1 N1 2.174(3) .
Co1 N1 2.174(3) 3_545
Co1 N1 2.174(3) 2_645
N1 C5 1.322(5) .
N1 C1 1.341(5) .
O2 C10 1.202(5) .
O1 C7 1.214(5) .
N2 C7 1.376(6) .
N2 C10 1.394(6) .
N2 C6 1.462(6) .
N3 C12 1.113(9) .
C2 C1 1.369(6) .
C2 C3 1.377(6) .
C2 H2A 0.9300 .
C1 H1A 0.9300 .
C9 C8 1.390(6) .
C9 C11 1.395(6) .
C9 C10 1.482(6) .
C3 C4 1.372(6) .
C3 C6 1.503(6) .
C6 H6A 0.9700 .
C6 H6B 0.9700 .
C8 C11 1.376(6) 29_635
C8 C7 1.481(6) .
C5 C4 1.372(6) .
C5 H5A 0.9300 .
C4 H4A 0.9300 .
C11 C8 1.376(6) 29_635
C11 H11A 0.9300 .
C12 S1 1.683(8) .
C12 S1 1.683(8) 3_545
S1 S1 1.37(2) 3_545

loop_
_geom_torsion_atom_site_label_1
_geom_torsion_atom_site_label_2
_geom_torsion_atom_site_label_3
_geom_torsion_atom_site_label_4
_geom_torsion
_geom_torsion_site_symmetry_1
_geom_torsion_site_symmetry_4
N3 Co1 N1 C5 -39.2(3) 2_645 .
N3 Co1 N1 C5 140.8(3) . .
N1 Co1 N1 C5 -128.1(4) 4_655 .
N1 Co1 N1 C5 140.8(3) 3_545 .
N1 Co1 N1 C5 49.7(3) 2_645 .
N3 Co1 N1 C1 144.8(3) 2_645 .
N3 Co1 N1 C1 -35.2(3) . .
N1 Co1 N1 C1 55.9(3) 4_655 .
N1 Co1 N1 C1 -35.2(3) 3_545 .
N1 Co1 N1 C1 -126.3(3) 2_645 .
N3 Co1 N3 C12 0.0 2_645 .
N1 Co1 N3 C12 0(100) 4_655 .
N1 Co1 N3 C12 0(100) . .
N1 Co1 N3 C12 0(100) 3_545 .
N1 Co1 N3 C12 0(100) 2_645 .
C5 N1 C1 C2 0.4(6) . .
Co1 N1 C1 C2 176.6(3) . .
C3 C2 C1 N1 -0.4(6) . .
C1 C2 C3 C4 0.4(6) . .
C1 C2 C3 C6 179.4(4) . .
C7 N2 C10 O2 -178.7(4) . .
C6 N2 C10 O2 6.5(7) . .
C7 N2 C10 C9 0.7(5) . .
C6 N2 C10 C9 -174.1(4) . .
C8 C9 C10 O2 179.7(5) . .
C11 C9 C10 O2 -1.5(8) . .
C8 C9 C10 N2 0.3(5) . .
C11 C9 C10 N2 179.1(4) . .
C7 N2 C6 C3 97.1(5) . .
C10 N2 C6 C3 -88.7(5) . .
C4 C3 C6 N2 90.9(5) . .
C2 C3 C6 N2 -88.1(5) . .
C11 C9 C8 C11 0.3(7) . 29_635
C10 C9 C8 C11 179.3(4) . 29_635
C11 C9 C8 C7 180.0(4) . .
C10 C9 C8 C7 -1.1(5) . .
C1 N1 C5 C4 -0.4(6) . .
Co1 N1 C5 C4 -176.6(4) . .
C2 C3 C4 C5 -0.4(7) . .
C6 C3 C4 C5 -179.4(4) . .
N1 C5 C4 C3 0.4(7) . .
C8 C9 C11 C8 -0.3(7) . 29_635
C10 C9 C11 C8 -179.0(4) . 29_635
C10 N2 C7 O1 177.5(4) . .
C6 N2 C7 O1 -7.6(7) . .
C10 N2 C7 C8 -1.4(5) . .
C6 N2 C7 C8 173.5(3) . .
C11 C8 C7 O1 2.3(8) 29_635 .
C9 C8 C7 O1 -177.3(5) . .
C11 C8 C7 N2 -178.9(4) 29_635 .
C9 C8 C7 N2 1.5(5) . .
Co1 N3 C12 S1 0(100) . .
Co1 N3 C12 S1 0(100) . 3_545
N3 C12 S1 S1 180.000(2) . 3_545
